data_2200069
loop_
_publ_author_name
'Baba, Ibrahim'
'Farina, Yang'
'Othman, A. Hamid'
'Razak, Ibrahim Abdul'
'Fun, Hoong-Kun'
'Ng, Seik Weng'

_publ_section_title
Bis(\m-<i>N</i>-ethyl-<i>N</i>-isopropyldithiocarbamato-<i>S</i>:<i>S</i>')bis[(<i>N</i>-ethyl-<i>N</i>-isopropyldithiocarbamato-<i>S</i>,<i>S</i>')zinc(II)]
_journal_issue 1
_journal_name_full 'Acta Crystallographica Section E'
_journal_page_first m51
_journal_page_last m52
_journal_paper_doi 10.1107/S1600536800020390
_journal_volume 57
_journal_year 2001
_chemical_formula_iupac '(C6 H12 N S2)4, Zn2'
_chemical_formula_moiety 'C24 H48 N4 S8 Zn2'
_chemical_formula_sum 'C24 H48 N4 S8 Zn2'
_chemical_formula_weight 779.88
_chemical_name_systematic
;
Bis(\m-N-ethyl-N-isopropyldithiocarbamato-S:S')-
bis[(N-ethyl-N-isopropyldithiocarbamato-S,S')zinc(II)]
;
_space_group_IT_number 14
_symmetry_cell_setting monoclinic
_symmetry_space_group_name_Hall '-P 2yn'
_symmetry_space_group_name_H-M 'P 1 21/n 1'
_audit_creation_method SHELXL-97
_cell_angle_alpha 90.00
_cell_angle_beta 101.4190(10)
_cell_angle_gamma 90.00
_cell_formula_units_Z 2
_cell_length_a 10.86460(10)
_cell_length_b 15.05170(10)
_cell_length_c 11.29340(10)
_cell_measurement_reflns_used 8192
_cell_measurement_temperature 298(2)
_cell_measurement_theta_max 28.3
_cell_measurement_theta_min 2.3
_cell_volume 1810.26(3)
_computing_cell_refinement 'SAINT (Siemens, 1996)'
_computing_data_collection 'SMART (Siemens, 1996)'
_computing_data_reduction SAINT
_computing_molecular_graphics 'ORTEPII (Johnson, 1976)'
_computing_publication_material SHELXL97
_computing_structure_refinement 'SHELXL97 (Sheldrick, 1997)'
_computing_structure_solution 'SHELXS97 (Sheldrick, 1997)'
_diffrn_ambient_temperature 298(2)
_diffrn_detector_area_resol_mean 8.33
_diffrn_measured_fraction_theta_full .984
_diffrn_measured_fraction_theta_max .984
_diffrn_measurement_device_type 'Siemens CCD area-detector'
_diffrn_measurement_method \w
_diffrn_radiation_monochromator graphite
_diffrn_radiation_source 'fine-focus sealed tube'
_diffrn_radiation_type MoK\a
_diffrn_radiation_wavelength .71073
_diffrn_reflns_av_R_equivalents .0605
_diffrn_reflns_av_sigmaI/netI .0591
_diffrn_reflns_limit_h_max 14
_diffrn_reflns_limit_h_min -7
_diffrn_reflns_limit_k_max 20
_diffrn_reflns_limit_k_min -19
_diffrn_reflns_limit_l_max 14
_diffrn_reflns_limit_l_min -14
_diffrn_reflns_number 12713
_diffrn_reflns_theta_full 28.30
_diffrn_reflns_theta_max 28.30
_diffrn_reflns_theta_min 2.28
_exptl_absorpt_coefficient_mu 1.81
_exptl_absorpt_correction_T_max .613
_exptl_absorpt_correction_T_min .477
_exptl_absorpt_correction_type empirical
_exptl_absorpt_process_details '(SADABS; Sheldrick, 1996)'
_exptl_crystal_colour Colorless
_exptl_crystal_density_diffrn 1.431
_exptl_crystal_density_method 'not measured'
_exptl_crystal_description Block
_exptl_crystal_F_000 816
_exptl_crystal_size_max .48
_exptl_crystal_size_mid .44
_exptl_crystal_size_min .30
_refine_diff_density_max .677
_refine_diff_density_min -.619
_refine_ls_extinction_coef .0330(10)
_refine_ls_extinction_method SHELXL97
_refine_ls_goodness_of_fit_ref .972
_refine_ls_hydrogen_treatment refall
_refine_ls_matrix_type full
_refine_ls_number_parameters 269
_refine_ls_number_reflns 4432
_refine_ls_number_restraints 0
_refine_ls_restrained_S_all .972
_refine_ls_R_factor_all .045
_refine_ls_R_factor_gt .038
_refine_ls_shift/su_max <0.001
_refine_ls_shift/su_mean <0.001
_refine_ls_structure_factor_coef Fsqd
_refine_ls_weighting_details 'calc w = 1/[\s^2^(Fo^2^)+(0.0463P)^2^] where P = (Fo^2^+2Fc^2^)/3'
_refine_ls_weighting_scheme calc
_refine_ls_wR_factor_ref .094
_reflns_number_gt 3629
_reflns_number_total 4432
_reflns_threshold_expression >2\s(I)
_cod_data_source_file na6030.cif
_cod_data_source_block I
_cod_original_sg_symbol_H-M 'P 21/n'
_cod_database_code 2200069
_cod_database_fobs_code 2200069

loop_
_symmetry_equiv_pos_as_xyz
'x, y, z'
'-x+1/2, y+1/2, -z+1/2'
'-x, -y, -z'
'x-1/2, -y-1/2, z-1/2'

loop_
_atom_site_label
_atom_site_fract_x
_atom_site_fract_y
_atom_site_fract_z
_atom_site_U_iso_or_equiv
_atom_site_adp_type
_atom_site_calc_flag
_atom_site_refinement_flags
_atom_site_occupancy
_atom_site_disorder_assembly
_atom_site_disorder_group
_atom_site_type_symbol
Zn1 .51398(2) .610678(16) .45440(2) .03320(10) Uani d . 1 . . Zn
S1 .68972(6) .62203(4) .36193(6) .0423(2) Uani d . 1 . . S
S2 .58492(5) .76553(4) .48769(6) .0393(2) Uani d . 1 . . S
S3 .29264(6) .60559(4) .40110(6) .0433(2) Uani d . 1 . . S
S4 .44344(5) .45322(3) .34616(4) .03030(10) Uani d . 1 . . S
N1 .7988(2) .78100(10) .4050(2) .0350(10) Uani d . 1 . . N
N2 .1923(2) .45490(10) .2980(2) .0330(10) Uani d . 1 . . N
C1 .7028(2) .72940(10) .4168(2) .0290(10) Uani d . 1 . . C
C2 .8941(3) .7493(2) .3384(3) .0510(10) Uani d . 1 . . C
C3 .8522(4) .7588(3) .2031(3) .0770(10) Uani d . 1 . . C
C4 .8198(3) .8686(2) .4673(2) .0460(10) Uani d . 1 . . C
C5 .9188(5) .8588(3) .5823(3) .0820(10) Uani d . 1 . . C
C6 .8518(3) .9411(2) .3866(3) .0590(10) Uani d . 1 . . C
C7 .2953(2) .50000(10) .3440(2) .0300(10) Uani d . 1 . . C
C8 .1991(3) .3678(2) .2384(2) .0410(10) Uani d . 1 . . C
C9 .2282(3) .3752(2) .1128(3) .0570(10) Uani d . 1 . . C
C10 .0653(2) .4910(2) .3019(2) .0440(10) Uani d . 1 . . C
C11 -.0102(3) .4256(3) .3611(4) .0690(10) Uani d . 1 . . C
C12 -.0034(3) .5178(2) .1768(3) .0630(10) Uani d . 1 . . C
H2a .919(3) .688(2) .366(2) .050(10) Uiso d . 1 . . H
H2b .985(3) .778(2) .370(3) .060(10) Uiso d . 1 . . H
H3a .925(5) .736(3) .163(5) .13(2) Uiso d . 1 . . H
H3b .823(4) .828(3) .176(4) .110(10) Uiso d . 1 . . H
H3c .772(4) .728(3) .178(4) .100(10) Uiso d . 1 . . H
H4a .737(3) .884(2) .490(3) .050(10) Uiso d . 1 . . H
H5a .910(4) .814(3) .638(5) .12(2) Uiso d . 1 . . H
H5b .935(4) .915(3) .628(4) .090(10) Uiso d . 1 . . H
H5c 1.011(5) .833(3) .554(4) .12(2) Uiso d . 1 . . H
H6a .862(4) 1.006(3) .431(3) .090(10) Uiso d . 1 . . H
H6b .933(4) .935(3) .371(3) .090(10) Uiso d . 1 . . H
H6c .789(4) .946(3) .301(4) .100(10) Uiso d . 1 . . H
H8a .117(3) .339(2) .236(2) .050(10) Uiso d . 1 . . H
H8b .270(3) .335(2) .295(3) .050(10) Uiso d . 1 . . H
H9a .167(5) .412(3) .065(5) .13(2) Uiso d . 1 . . H
H9b .305(3) .408(2) .110(3) .060(10) Uiso d . 1 . . H
H9c .232(4) .316(3) .086(4) .100(10) Uiso d . 1 . . H
H10a .083(3) .545(2) .349(3) .060(10) Uiso d . 1 . . H
H11a -.035(4) .371(3) .296(4) .090(10) Uiso d . 1 . . H
H11b .038(4) .402(2) .435(4) .090(10) Uiso d . 1 . . H
H11c -.079(4) .457(3) .376(4) .090(10) Uiso d . 1 . . H
H12a .052(4) .563(3) .142(3) .090(10) Uiso d . 1 . . H
H12b -.077(3) .546(2) .181(3) .070(10) Uiso d . 1 . . H
H12c -.030(3) .463(2) .118(3) .080(10) Uiso d . 1 . . H

loop_
_atom_site_aniso_label
_atom_site_aniso_U_11
_atom_site_aniso_U_22
_atom_site_aniso_U_33
_atom_site_aniso_U_12
_atom_site_aniso_U_13
_atom_site_aniso_U_23
Zn1 .0258(2) .0348(2) .0384(2) -.00670(10) .00490(10) .00530(10)
S1 .0470(4) .0361(3) .0491(3) -.0142(2) .0221(3) -.0130(2)
S2 .0336(3) .0309(3) .0591(4) -.0023(2) .0227(3) .0013(2)
S3 .0289(3) .0361(3) .0613(4) -.0011(2) .0004(3) -.0132(2)
S4 .0265(3) .0354(3) .0295(2) -.0036(2) .0065(2) -.0007(2)
N1 .0340(10) .0360(10) .0390(10) -.0130(10) .0160(10) -.0070(10)
N2 .0280(10) .0370(10) .0320(10) -.0060(10) .0020(10) -.0050(10)
C1 .0290(10) .0310(10) .0280(10) -.0050(10) .0060(10) .0010(10)
C2 .0430(10) .051(2) .069(2) -.0120(10) .0350(10) -.0100(10)
C3 .100(3) .083(3) .062(2) -.033(2) .051(2) -.018(2)
C4 .049(2) .0370(10) .0580(10) -.0190(10) .0260(10) -.0130(10)
C5 .124(4) .068(2) .048(2) -.042(2) .004(2) -.010(2)
C6 .060(2) .047(2) .074(2) -.0150(10) .024(2) -.0010(10)
C7 .0300(10) .0350(10) .0250(10) -.0040(10) .0020(10) .0010(10)
C8 .0390(10) .0360(10) .0450(10) -.0110(10) .0030(10) -.0080(10)
C9 .059(2) .066(2) .0430(10) -.009(2) .0070(10) -.0200(10)
C10 .0270(10) .0520(10) .0490(10) -.0030(10) .0000(10) -.0080(10)
C11 .040(2) .101(3) .070(2) -.001(2) .018(2) .018(2)
C12 .045(2) .066(2) .071(2) .008(2) -.004(2) .018(2)

loop_
_atom_type_symbol
_atom_type_description
_atom_type_scat_dispersion_real
_atom_type_scat_dispersion_imag
_atom_type_scat_source
C C .0033 .0016 'International Tables Vol C Tables 4.2.6.8 and 6.1.1.4'
H H .0000 .0000 'International Tables Vol C Tables 4.2.6.8 and 6.1.1.4'
N N .0061 .0033 'International Tables Vol C Tables 4.2.6.8 and 6.1.1.4'
S S .1246 .1234 'International Tables Vol C Tables 4.2.6.8 and 6.1.1.4'
Zn Zn .2839 1.4301 'International Tables Vol C Tables 4.2.6.8 and 6.1.1.4'

loop_
_geom_angle_atom_site_label_1
_geom_angle_atom_site_label_2
_geom_angle_atom_site_label_3
_geom_angle_site_symmetry_1
_geom_angle_site_symmetry_3
_geom_angle
_geom_angle_publ_flag
S1 Zn1 S2 . . 75.10(10) yes
S1 Zn1 S3 . . 139.70(10) yes
S1 Zn1 S4 . . 92.60(10) yes
S1 Zn1 S4 . 3_666 114.90(10) yes
S2 Zn1 S3 . . 110.00(10) yes
S2 Zn1 S4 . . 161.90(10) yes
S2 Zn1 S4 . 3_666 103.80(10) yes
S3 Zn1 S4 . . 70.90(10) yes
S3 Zn1 S4 . 3_666 102.90(10) yes
S4 Zn1 S4 . 3_666 93.30(10) yes
C1 S1 Zn1 . . 85.70(10) no
C1 S2 Zn1 . . 82.50(10) no
C7 S3 Zn1 . . 92.00(10) no
C7 S4 Zn1 . 3_666 100.40(10) no
C7 S4 Zn1 . . 80.30(10) no
Zn1 S4 Zn1 3_666 . 86.70(10) yes
C1 N1 C2 . . 120.5(2) no
C1 N1 C4 . . 121.3(2) no
C2 N1 C4 . . 118.0(2) no
C7 N2 C8 . . 121.1(2) no
C7 N2 C10 . . 121.1(2) no
C8 N2 C10 . . 117.7(2) no
N1 C1 S1 . . 121.4(2) no
N1 C1 S2 . . 122.1(2) no
S1 C1 S2 . . 116.40(10) no
N1 C2 C3 . . 112.6(3) no
N1 C4 C6 . . 112.8(2) no
N1 C4 C5 . . 109.5(3) no
C6 C4 C5 . . 112.2(3) no
N2 C7 S3 . . 123.1(2) no
N2 C7 S4 . . 120.1(2) no
S3 C7 S4 . . 116.80(10) no
N2 C8 C9 . . 113.5(2) no
N2 C10 C12 . . 111.0(2) no
N2 C10 C11 . . 111.2(2) no
C12 C10 C11 . . 112.0(2) no
N1 C2 H2a . . 108(2) no
C3 C2 H2a . . 115(2) no
N1 C2 H2b . . 113(2) no
C3 C2 H2b . . 112(2) no
H2a C2 H2b . . 95(2) no
C2 C3 H3a . . 108(3) no
C2 C3 H3b . . 112(2) no
H3a C3 H3b . . 113(3) no
C2 C3 H3c . . 109(3) no
H3a C3 H3c . . 115(4) no
H3b C3 H3c . . 100(3) no
N1 C4 H4a . . 106(2) no
C6 C4 H4a . . 108(2) no
C5 C4 H4a . . 109(2) no
C4 C5 H5a . . 120(3) no
C4 C5 H5b . . 112(2) no
H5a C5 H5b . . 107(4) no
C4 C5 H5c . . 107(2) no
H5a C5 H5c . . 98(4) no
H5b C5 H5c . . 111(3) no
C4 C6 H6a . . 113(2) no
C4 C6 H6b . . 113(2) no
H6a C6 H6b . . 99(3) no
C4 C6 H6C . . 114(2) no
H6a C6 H6c . . 111(3) no
H6b C6 H6c . . 107(3) no
N2 C8 H8a . . 106(2) no
C9 C8 H8a . . 111(2) no
N2 C8 H8b . . 104(2) no
C9 C8 H8b . . 111(2) no
H8a C8 H8b . . 111(2) no
C8 C9 H9a . . 109(3) no
C8 C9 H9b . . 114(2) no
H9a C9 H9b . . 101(4) no
C8 C9 H9c . . 105(3) no
H9a C9 H9c . . 116(4) no
H9b C9 H9c . . 112(3) no
N2 C10 H10a . . 104(2) no
C12 C10 H10a . . 107(2) no
C11 C10 H10a . . 111(2) no
C10 C11 H11a . . 106(2) no
C10 C11 H11b . . 112(2) no
H11a C11 H11b . . 109(3) no
C10 C11 H11c . . 106(2) no
H11a C11 H11c . . 114(3) no
H11b C11 H11c . . 111(4) no
C10 C12 H12a . . 108(2) no
C10 C12 H12b . . 110(2) no
C10 C12 H12c . . 114(2) no
H12a C12 H12b . . 107(3) no
H12a C12 H12c . . 112(3) no
H12b C12 H12c . . 105(3) no

loop_
_geom_bond_atom_site_label_1
_geom_bond_atom_site_label_2
_geom_bond_site_symmetry_2
_geom_bond_distance
_geom_bond_publ_flag
Zn1 S1 . 2.3570(10) yes
Zn1 S2 . 2.4600(10) yes
Zn1 S3 . 2.3620(10) yes
Zn1 S4 . 2.7070(10) yes
Zn1 S4 3_666 2.4080(10) yes
S1 C1 . 1.726(2) no
S2 C1 . 1.727(2) no
S3 C7 . 1.717(2) no
S4 C7 . 1.753(2) no
N1 C1 . 1.328(3) no
N1 C2 . 1.474(3) no
N1 C4 . 1.491(3) no
N2 C7 . 1.324(3) no
N2 C8 . 1.483(3) no
N2 C10 . 1.491(3) no
C2 C3 . 1.512(5) no
C4 C6 . 1.506(4) no
C4 C5 . 1.521(5) no
C8 C9 . 1.517(4) no
C10 C12 . 1.516(4) no
C10 C11 . 1.518(4) no
C2 H2a . 1.00(3) no
C2 H2b . 1.07(3) no
C3 H3a . 1.05(5) no
C3 H3b . 1.11(4) no
C3 H3c . .98(5) no
C4 H4a . 1.01(3) no
C5 H5a . .93(5) no
C5 H5b . .99(4) no
C5 H5c . 1.17(5) no
C6 H6a . 1.09(4) no
C6 H6b . .94(4) no
C6 H6c . 1.07(4) no
C8 H8a . .99(3) no
C8 H8b . 1.03(3) no
C9 H9a . .94(5) no
C9 H9b . .98(3) no
C9 H9c . .94(4) no
C10 H10a . .97(3) no
C11 H11a . 1.10(4) no
C11 H11b . .96(4) no
C11 H11c . .93(4) no
C12 H12a . 1.03(4) no
C12 H12b . .92(3) no
C12 H12c . 1.06(4) no

loop_
_geom_hbond_atom_site_label_D
_geom_hbond_atom_site_label_H
_geom_hbond_atom_site_label_A
_geom_hbond_distance_DH
_geom_hbond_distance_HA
_geom_hbond_distance_DA
_geom_hbond_angle_DHA
_geom_hbond_publ_flag
C2 H2a S1 .99 2.67 2.98 98 no
C4 H4a S2 1.01 2.43 3.03 118 no
C8 H8b S4 1.02 2.57 2.98 104 no
C10 H10a S3 .97 2.42 3.04 122 no

loop_
_geom_torsion_atom_site_label_1
_geom_torsion_atom_site_label_2
_geom_torsion_atom_site_label_3
_geom_torsion_atom_site_label_4
_geom_torsion_site_symmetry_1
_geom_torsion_site_symmetry_4
_geom_torsion
_geom_torsion_publ_flag
S3 Zn1 S1 C1 . . 106.80(10) no
S4 Zn1 S1 C1 3_666 . -95.30(10) no
S2 Zn1 S1 C1 . . 3.30(10) no
S4 Zn1 S1 C1 . . 169.90(10) no
S1 Zn1 S2 C1 . . -3.30(10) no
S3 Zn1 S2 C1 . . -141.30(10) no
S4 Zn1 S2 C1 3_666 . 109.20(10) no
S4 Zn1 S2 C1 . . -51.60(10) no
S1 Zn1 S3 C7 . . 71.90(10) no
S4 Zn1 S3 C7 3_666 . -87.70(10) no
S2 Zn1 S3 C7 . . 162.20(10) no
S4 Zn1 S3 C7 . . 1.40(10) no
S1 Zn1 S4 C7 . . -143.80(10) no
S3 Zn1 S4 C7 . . -1.40(10) no
S4 Zn1 S4 C7 3_666 . 101.10(10) no
S2 Zn1 S4 C7 . . -97.60(10) no
S1 Zn1 S4 Zn1 . 3_666 115.10(10) no
S3 Zn1 S4 Zn1 . 3_666 -102.50(10) no
S4 Zn1 S4 Zn1 3_666 3_666 .00(10) no
S2 Zn1 S4 Zn1 . 3_666 161.30(10) no
C2 N1 C1 S1 . . 3.3(3) no
C4 N1 C1 S1 . . -171.2(2) no
C2 N1 C1 S2 . . -176.8(2) no
C4 N1 C1 S2 . . 8.7(3) no
Zn1 S1 C1 N1 . . 174.7(2) no
Zn1 S1 C1 S2 . . -5.10(10) no
Zn1 S2 C1 N1 . . -174.9(2) no
Zn1 S2 C1 S1 . . 4.90(10) no
C1 N1 C2 C3 . . 81.1(3) no
C4 N1 C2 C3 . . -104.2(3) no
C1 N1 C4 C6 . . -135.6(3) no
C2 N1 C4 C6 . . 49.7(3) no
C1 N1 C4 C5 . . 98.6(3) no
C2 N1 C4 C5 . . -76.0(3) no
C8 N2 C7 S3 . . 173.6(2) no
C10 N2 C7 S3 . . -4.8(3) no
C8 N2 C7 S4 . . -5.3(3) no
C10 N2 C7 S4 . . 176.2(2) no
Zn1 S3 C7 N2 . . 178.8(2) no
Zn1 S3 C7 S4 . . -2.30(10) no
Zn1 S4 C7 N2 3_666 . -94.2(2) no
Zn1 S4 C7 N2 . . -179.0(2) no
Zn1 S4 C7 S3 3_666 . 86.80(10) no
Zn1 S4 C7 S3 . . 2.00(10) no
C7 N2 C8 C9 . . -75.7(3) no
C10 N2 C8 C9 . . 102.8(3) no
C7 N2 C10 C12 . . 109.4(3) no
C8 N2 C10 C12 . . -69.2(3) no
C7 N2 C10 C11 . . -125.4(3) no
C8 N2 C10 C11 . . 56.1(3) no
